data_2005181
loop_
_publ_author_name
'Linden, A.'
'Lee, C. K.'
'Siew, K. F.'

_publ_contact_author
;
  Dr. Anthony Linden
  Organisch-chemisches Institut
  Universit\"at Z\"urich
  Winterthurerstrasse 190
  CH-8057 Z\"urich
  Switzerland
;
_publ_section_title
;3-Deoxy-3-<i>C</i>-ethoxycarbonylmethyl-1,2:5,6-di-<i>O</i>-isopropylidene-\a-<small>D</small>-allofuranose
 at 173K
;
_journal_issue 7
_journal_name_full 'Acta Crystallographica Section C'
_journal_page_first 1797
_journal_page_last 1799
_journal_paper_doi 10.1107/S0108270196001151
_journal_volume 52
_journal_year 1996
_chemical_formula_moiety 'C16 H26 O7'
_chemical_formula_sum 'C16 H26 O7'
_chemical_formula_weight 330.37
_chemical_melting_point .326E-305
_chemical_name_common ' ?'
_chemical_name_systematic ' 1,2:5,6-di-O-isopropylidene-3-C-ethoxycarbonylmethyl-\a-D-allofuranose'
_space_group_IT_number 76
_symmetry_cell_setting tetragonal
_symmetry_space_group_name_Hall 'P 4w'
_symmetry_space_group_name_H-M 'P 41'
_cell_angle_alpha 90
_cell_angle_beta 90
_cell_angle_gamma 90
_cell_formula_units_Z 4
_cell_length_a 10.903(1)
_cell_length_b 10.903(1)
_cell_length_c 14.813(2)
_cell_measurement_reflns_used 25
_cell_measurement_temperature 173(1)
_cell_measurement_theta_max 20.0
_cell_measurement_theta_min 17.0
_cell_volume 1760.9(3)
_diffrn_ambient_temperature 173.0(10)
_diffrn_measurement_device 'Rigaku AFC-5R diffractometer'
_diffrn_measurement_method '\w/2\q scans'
_diffrn_radiation_monochromator graphite
_diffrn_radiation_source 'Rigaku rotating anode generator'
_diffrn_radiation_type 'Mo K\a'
_diffrn_radiation_wavelength 0.71069
_diffrn_reflns_av_R_equivalents 0.025
_diffrn_reflns_limit_h_max 14
_diffrn_reflns_limit_h_min 0
_diffrn_reflns_limit_k_max 14
_diffrn_reflns_limit_k_min -1
_diffrn_reflns_limit_l_max 19
_diffrn_reflns_limit_l_min -1
_diffrn_reflns_number 2727
_diffrn_reflns_theta_max 27.5
_diffrn_reflns_theta_min 2.5
_diffrn_standards_decay_% insignificant
_diffrn_standards_interval_count 150
_diffrn_standards_number 3
_exptl_absorpt_coefficient_mu 0.0970
_exptl_absorpt_correction_type none
_exptl_crystal_colour colourless
_exptl_crystal_density_diffrn 1.246
_exptl_crystal_density_meas ?
_exptl_crystal_description prism
_exptl_crystal_F_000 712
_exptl_crystal_size_max 0.40
_exptl_crystal_size_mid 0.35
_exptl_crystal_size_min 0.25
_refine_diff_density_max 0.25
_refine_diff_density_min -0.21
_refine_ls_abs_structure_details ' sssigned to agree with the known chirality of the precursor of (I)'
_refine_ls_extinction_coef 'g = 3.8(12) x 10^-7^'
_refine_ls_extinction_method 'Zachariasen (1963)'
_refine_ls_goodness_of_fit_obs 1.733
_refine_ls_hydrogen_treatment 'H atoms: see text'
_refine_ls_matrix_type full
_refine_ls_number_constraints 1
_refine_ls_number_parameters 234
_refine_ls_number_reflns 1735
_refine_ls_number_restraints 0
_refine_ls_R_factor_all 0.0655
_refine_ls_R_factor_obs 0.0418
_refine_ls_shift/esd_max 0.0007
_refine_ls_structure_factor_coef F
_refine_ls_weighting_details 'w = 1/[\s^2^(F~o~)+(0.005F~o~)^2^]'
_refine_ls_weighting_scheme calc
_refine_ls_wR_factor_all 0.0377
_refine_ls_wR_factor_obs 0.0353
_reflns_number_observed 1735
_reflns_number_total 2248
_reflns_observed_criterion 'I > 2\s(I)'
_cod_data_source_file sx1012.cif
_cod_data_source_block global
_cod_depositor_comments
;
The following automatic conversions were performed:

'_exptl_crystal_density_meas' value 'not measured' was changed to '?'
- the value is perceived as not measured.

Automatic conversion script
Id: cif_fix_values 3008 2015-01-20 13:52:24Z robertas 

The following automatic conversions were performed:

'_refine_ls_weighting_scheme' value '1/[\s^2^(F~o~)+(0.005F~o~)^2^]'
was changed to 'calc'. New tag '_refine_ls_weighting_details' was
created. The value of the new tag was set to 'w =
1/[\s^2^(F~o~)+(0.005F~o~)^2^]'.

Automatic conversion script
Id: cif_fix_values 3143 2015-03-26 13:38:13Z robertas 
;
_cod_original_cell_volume 1760.9(4)
_cod_database_code 2005181

loop_
_symmetry_equiv_pos_as_xyz
x,y,z
-x,-y,1/2+z
-y,x,1/4+z
y,-x,3/4+z

loop_
_atom_site_aniso_label
_atom_site_aniso_U_11
_atom_site_aniso_U_22
_atom_site_aniso_U_33
_atom_site_aniso_U_12
_atom_site_aniso_U_13
_atom_site_aniso_U_23
_atom_site_aniso_type_symbol
O(1) 0.077(2) 0.0410(10) 0.068(2) -0.0030(10) -0.030(2) 0.0120(10) O
O(2) 0.0390(10) 0.0300(10) 0.0390(10) -0.0014(9) -0.0050(10) -0.0010(10) O
O(4) 0.0350(10) 0.0280(10) 0.068(2) 0.0015(9) -0.0020(10) 0.0060(10) O
O(5) 0.0400(10) 0.0490(10) 0.057(2) -0.0160(10) -0.0120(10) 0.0200(10) O
O(6) 0.0480(10) 0.108(2) 0.113(3) -0.033(2) -0.027(2) 0.077(2) O
O(14) 0.0490(10) 0.0470(10) 0.0520(10) -0.0010(10) 0.0220(10) 0.0030(10) O
O(15) 0.0400(10) 0.0440(10) 0.0340(10) 0.0010(10) 0.0020(10) 0.0110(10) O
C(1) 0.032(2) 0.035(2) 0.069(3) 0.0030(10) 0.000(2) 0.007(2) C
C(2) 0.0290(10) 0.0310(10) 0.045(2) 0.0000(10) 0.0070(10) 0.001(2) C
C(3) 0.035(2) 0.0280(10) 0.033(2) 0.0000(10) 0.0040(10) -0.0050(10) C
C(4) 0.032(2) 0.0310(10) 0.040(2) 0.0030(10) 0.004(2) 0.0010(10) C
C(5) 0.041(2) 0.034(2) 0.058(2) -0.0050(10) 0.005(2) 0.000(2) C
C(6) 0.038(2) 0.047(2) 0.084(3) -0.008(2) -0.008(2) 0.024(2) C
C(7) 0.038(2) 0.039(2) 0.047(2) -0.0150(10) -0.008(2) 0.013(2) C
C(8) 0.081(3) 0.064(3) 0.110(5) -0.014(3) 0.041(3) 0.002(3) C
C(9) 0.084(3) 0.084(3) 0.080(3) -0.038(3) -0.025(3) -0.007(3) C
C(10) 0.047(2) 0.039(2) 0.051(2) -0.005(2) -0.013(2) 0.006(2) C
C(11) 0.077(3) 0.092(3) 0.042(2) -0.005(3) -0.014(2) 0.002(2) C
C(12) 0.046(2) 0.066(3) 0.091(4) -0.012(2) -0.022(3) 0.004(3) C
C(13) 0.0300(10) 0.0330(10) 0.035(2) -0.0010(10) 0.0020(10) -0.0030(10) C
C(14) 0.0310(10) 0.036(2) 0.035(2) -0.0080(10) -0.002(2) -0.0030(10) C
C(15) 0.043(2) 0.063(2) 0.045(2) -0.007(2) 0.002(2) 0.022(2) C
C(16) 0.043(2) 0.069(2) 0.085(4) 0.006(2) 0.003(2) 0.047(3) C

loop_
_atom_site_label
_atom_site_occupancy
_atom_site_fract_x
_atom_site_fract_y
_atom_site_fract_z
_atom_site_U_iso_or_equiv
_atom_site_thermal_displace_type
_atom_site_calc_flag
_atom_site_calc_attached_atom
_atom_site_type_symbol
O(1) 1 0.2356(2) 0.4165(2) 0.20940 0.062(1) Uani d ? O
O(2) 1 0.1506(2) 0.5767(2) 0.1358(3) 0.0362(7) Uani d ? O
O(4) 1 0.1003(2) 0.2947(2) 0.1269(3) 0.0437(8) Uani d ? O
O(5) 1 -0.2069(2) 0.3344(2) 0.0371(3) 0.0486(8) Uani d ? O
O(6) 1 -0.2674(2) 0.1664(3) 0.1159(3) 0.089(1) Uani d ? O
O(14) 1 0.0898(2) 0.6198(2) -0.1192(3) 0.0496(8) Uani d ? O
O(15) 1 -0.0647(2) 0.7420(2) -0.0742(2) 0.0392(7) Uani d ? O
C(1) 1 0.2044(3) 0.3715(3) 0.1236(3) 0.045(1) Uani d ? C
C(2) 1 0.1681(3) 0.4850(3) 0.0683(3) 0.035(1) Uani d ? C
C(3) 1 0.0449(3) 0.4518(3) 0.0269(3) 0.0319(9) Uani d ? C
C(4) 1 -0.0057(3) 0.3636(3) 0.0983(3) 0.0344(9) Uani d ? C
C(5) 1 -0.0987(3) 0.2709(3) 0.0657(3) 0.044(1) Uani d ? C
C(6) 1 -0.1467(3) 0.1865(3) 0.1395(4) 0.056(1) Uani d ? C
C(7) 1 -0.3096(3) 0.2592(3) 0.0580(3) 0.041(1) Uani d ? C
C(8) 1 -0.4047(4) 0.3360(4) 0.1032(5) 0.085(2) Uani d ? C
C(9) 1 -0.3563(5) 0.1981(5) -0.0260(4) 0.083(2) Uani d ? C
C(10) 1 0.2282(3) 0.5478(3) 0.2097(3) 0.045(1) Uani d ? C
C(11) 1 0.1682(4) 0.5909(5) 0.2948(4) 0.070(2) Uani d ? C
C(12) 1 0.3550(3) 0.6022(4) 0.1961(4) 0.068(2) Uani d ? C
C(13) 1 -0.0385(3) 0.5613(3) 0.0074(3) 0.0328(9) Uani d ? C
C(14) 1 0.0055(3) 0.6409(3) -0.0690(3) 0.0341(9) Uani d ? C
C(15) 1 -0.0363(3) 0.8270(3) -0.1470(3) 0.050(1) Uani d ? C
C(16) 1 -0.1156(3) 0.9392(4) -0.1311(4) 0.066(2) Uani d ? C
H(1) 1 0.272 0.331 0.097 0.035(8) Uiso calc C(1) H
H(2) 1 0.228 0.507 0.025 0.025(7) Uiso calc C(2) H
H(3) 1 0.058 0.408 -0.027 0.039(8) Uiso calc C(3) H
H(4) 1 -0.038 0.409 0.148 0.018(7) Uiso calc C(4) H
H(5) 1 -0.066 0.224 0.018 0.047(9) Uiso calc C(5) H
H(61) 1 -0.102 0.112 0.140 0.07(1) Uiso calc C(6) H
H(62) 1 -0.141 0.225 0.197 0.09(1) Uiso calc C(6) H
H(81) 1 -0.475 0.287 0.118 0.09(1) Uiso calc C(8) H
H(82) 1 -0.431 0.400 0.063 0.07(1) Uiso calc C(8) H
H(83) 1 -0.373 0.372 0.156 0.12(2) Uiso calc C(8) H
H(91) 1 -0.388 0.258 -0.066 0.11(2) Uiso calc C(9) H
H(92) 1 -0.419 0.141 -0.011 0.13(2) Uiso calc C(9) H
H(93) 1 -0.290 0.156 -0.055 0.17(2) Uiso calc C(9) H
H(111) 1 0.158 0.678 0.293 0.12(2) Uiso calc C(11) H
H(112) 1 0.217 0.570 0.345 0.07(1) Uiso calc C(11) H
H(113) 1 0.089 0.553 0.301 0.09(1) Uiso calc C(11) H
H(121) 1 0.408 0.578 0.243 0.06(1) Uiso calc C(12) H
H(122) 1 0.349 0.689 0.195 0.09(1) Uiso calc C(12) H
H(123) 1 0.387 0.574 0.140 0.08(1) Uiso calc C(12) H
H(131) 1 -0.043 0.610 0.061 0.042(9) Uiso calc C(13) H
H(132) 1 -0.118 0.531 -0.007 0.040(9) Uiso calc C(13) H
H(151) 1 -0.055 0.792 -0.204 0.05(1) Uiso calc C(15) H
H(152) 1 0.048 0.850 -0.145 0.036(8) Uiso calc C(15) H
H(161) 1 -0.199 0.916 -0.131 0.12(2) Uiso calc C(16) H
H(162) 1 -0.101 0.998 -0.176 0.07(1) Uiso calc C(16) H
H(163) 1 -0.096 0.974 -0.073 0.17(2) Uiso calc C(16) H

loop_
_atom_type_symbol
_atom_type_description
_atom_type_scat_dispersion_real
_atom_type_scat_dispersion_imag
_atom_type_scat_source
C C 0.0033 0.0016
; International Tables for Crystallography (1992,
Vol. C, Tables 4.2.6.8 and 6.1.1.4)
;
H H 0.0000 0.0000
; International Tables for Crystallography (1992,
Vol. C, Tables 4.2.6.8 and 6.1.1.4)
;
O O 0.0106 0.0060
; International Tables for Crystallography (1992,
Vol. C, Tables 4.2.6.8 and 6.1.1.4)
;

loop_
_geom_angle_atom_site_label_1
_geom_angle_atom_site_label_2
_geom_angle_atom_site_label_3
_geom_angle
_geom_angle_publ_flag
C(1) O(1) C(10) 109.8(3) yes
C(2) O(2) C(10) 107.8(2) yes
C(1) O(4) C(4) 109.0(2) yes
C(5) O(5) C(7) 107.8(2) yes
C(6) O(6) C(7) 110.7(3) yes
C(14) O(15) C(15) 116.4(2) ?
O(1) C(1) O(4) 111.8(3) yes
O(1) C(1) C(2) 105.3(2) yes
O(4) C(1) C(2) 106.8(2) yes
O(2) C(2) C(1) 103.0(3) yes
O(2) C(2) C(3) 109.4(2) yes
C(1) C(2) C(3) 104.6(2) yes
C(2) C(3) C(4) 100.8(2) yes
C(2) C(3) C(13) 114.6(2) ?
C(4) C(3) C(13) 114.0(2) ?
O(4) C(4) C(3) 104.0(2) yes
O(4) C(4) C(5) 106.5(2) ?
C(3) C(4) C(5) 116.2(3) ?
O(5) C(5) C(4) 108.9(2) ?
O(5) C(5) C(6) 102.8(2) yes
C(4) C(5) C(6) 114.0(3) ?
O(6) C(6) C(5) 104.0(3) yes
O(5) C(7) O(6) 106.9(2) yes
O(5) C(7) C(8) 108.7(3) ?
O(5) C(7) C(9) 110.0(3) ?
O(6) C(7) C(8) 111.0(4) ?
O(6) C(7) C(9) 107.3(3) ?
C(8) C(7) C(9) 112.7(4) ?
O(1) C(10) O(2) 104.6(3) yes
O(1) C(10) C(11) 110.0(3) ?
O(1) C(10) C(12) 109.8(3) ?
O(2) C(10) C(11) 108.6(3) ?
O(2) C(10) C(12) 110.7(3) ?
C(11) C(10) C(12) 112.8(4) ?
C(3) C(13) C(14) 113.8(2) ?
O(14) C(14) O(15) 123.7(3) ?
O(14) C(14) C(13) 126.7(3) ?
O(15) C(14) C(13) 109.6(3) ?
O(15) C(15) C(16) 106.1(3) ?
O(1) C(1) H(1) 111.0 ?
O(4) C(1) H(1) 111.0 ?
C(2) C(1) H(1) 110.8 ?
O(2) C(2) H(2) 112.8 ?
C(1) C(2) H(2) 113.0 ?
C(3) C(2) H(2) 113.2 ?
C(2) C(3) H(3) 109.2 ?
C(4) C(3) H(3) 108.7 ?
C(13) C(3) H(3) 109.1 ?
O(4) C(4) H(4) 109.8 ?
C(3) C(4) H(4) 109.8 ?
C(5) C(4) H(4) 110.3 ?
O(5) C(5) H(5) 110.4 ?
C(4) C(5) H(5) 110.4 ?
C(6) C(5) H(5) 110.2 ?
O(6) C(6) H(61) 111.1 ?
O(6) C(6) H(62) 111.0 ?
C(5) C(6) H(61) 110.4 ?
C(5) C(6) H(62) 111.0 ?
H(61) C(6) H(62) 109.2 ?
C(7) C(8) H(81) 109.9 ?
C(7) C(8) H(82) 109.6 ?
C(7) C(8) H(83) 110.6 ?
H(81) C(8) H(82) 108.0 ?
H(81) C(8) H(83) 109.4 ?
H(82) C(8) H(83) 109.3 ?
C(7) C(9) H(91) 109.5 ?
C(7) C(9) H(92) 109.8 ?
C(7) C(9) H(93) 109.2 ?
H(91) C(9) H(92) 109.6 ?
H(91) C(9) H(93) 109.3 ?
H(92) C(9) H(93) 109.5 ?
C(10) C(11) H(111) 109.6 ?
C(10) C(11) H(112) 110.3 ?
C(10) C(11) H(113) 109.5 ?
H(111) C(11) H(112) 109.6 ?
H(111) C(11) H(113) 108.6 ?
H(112) C(11) H(113) 109.3 ?
C(10) C(12) H(121) 110.2 ?
C(10) C(12) H(122) 109.6 ?
C(10) C(12) H(123) 109.1 ?
H(121) C(12) H(122) 109.9 ?
H(121) C(12) H(123) 109.4 ?
H(122) C(12) H(123) 108.7 ?
C(3) C(13) H(131) 108.1 ?
C(3) C(13) H(132) 108.4 ?
C(14) C(13) H(131) 108.5 ?
C(14) C(13) H(132) 108.7 ?
H(131) C(13) H(132) 109.3 ?
O(15) C(15) H(151) 111.1 ?
O(15) C(15) H(152) 110.6 ?
C(16) C(15) H(151) 109.8 ?
C(16) C(15) H(152) 109.6 ?
H(151) C(15) H(152) 109.6 ?
C(15) C(16) H(161) 109.5 ?
C(15) C(16) H(162) 110.2 ?
C(15) C(16) H(163) 109.1 ?
H(161) C(16) H(162) 110.2 ?
H(161) C(16) H(163) 108.7 ?
H(162) C(16) H(163) 109.1 ?

loop_
_geom_bond_atom_site_label_1
_geom_bond_atom_site_label_2
_geom_bond_distance
_geom_bond_publ_flag
O(1) C(1) 1.404(5) yes
O(1) C(10) 1.433(4) yes
O(2) C(2) 1.427(4) yes
O(2) C(10) 1.419(4) yes
O(4) C(1) 1.411(3) yes
O(4) C(4) 1.441(3) yes
O(5) C(5) 1.433(4) yes
O(5) C(7) 1.422(3) yes
O(6) C(6) 1.379(4) yes
O(6) C(7) 1.404(4) yes
O(14) C(14) 1.206(4) ?
O(15) C(14) 1.344(3) ?
O(15) C(15) 1.455(4) ?
C(1) C(2) 1.536(4) yes
C(2) C(3) 1.521(4) yes
C(3) C(4) 1.533(4) yes
C(3) C(13) 1.527(3) yes
C(4) C(5) 1.511(4) yes
C(5) C(6) 1.522(5) yes
C(7) C(8) 1.492(5) ?
C(7) C(9) 1.500(5) ?
C(10) C(11) 1.496(6) ?
C(10) C(12) 1.518(5) ?
C(13) C(14) 1.505(4) ?
C(15) C(16) 1.516(5) ?
C(1) H(1) 0.95 ?
C(2) H(2) 0.95 ?
C(3) H(3) 0.95 ?
C(4) H(4) 0.95 ?
C(5) H(5) 0.95 ?
C(6) H(61) 0.95 ?
C(6) H(62) 0.95 ?
C(8) H(81) 0.96 ?
C(8) H(82) 0.96 ?
C(8) H(83) 0.94 ?
C(9) H(91) 0.95 ?
C(9) H(92) 0.95 ?
C(9) H(93) 0.95 ?
C(11) H(111) 0.95 ?
C(11) H(112) 0.95 ?
C(11) H(113) 0.96 ?
C(12) H(121) 0.94 ?
C(12) H(122) 0.95 ?
C(12) H(123) 0.96 ?
C(13) H(131) 0.95 ?
C(13) H(132) 0.95 ?
C(15) H(151) 0.94 ?
C(15) H(152) 0.96 ?
C(16) H(161) 0.95 ?
C(16) H(162) 0.94 ?
C(16) H(163) 0.96 ?

loop_
_geom_torsion_atom_site_label_1
_geom_torsion_atom_site_label_2
_geom_torsion_atom_site_label_3
_geom_torsion_atom_site_label_4
_geom_torsion
_geom_torsion_publ_flag
O(1) C(1) O(4) C(4) 100.4(3) ?
O(1) C(1) C(2) O(2) -15.4(3) yes
O(1) C(1) C(2) C(3) -129.7(3) ?
O(1) C(10) O(2) C(2) -31.3(3) yes
O(2) C(2) C(1) O(4) 103.6(3) ?
O(2) C(2) C(3) C(4) -80.4(3) ?
O(2) C(2) C(3) C(13) 42.5(3) ?
O(2) C(10) O(1) C(1) 20.9(4) yes
O(4) C(1) O(1) C(10) -118.8(3) ?
O(4) C(1) C(2) C(3) -10.7(3) yes
O(4) C(4) C(3) C(2) -38.2(3) yes
O(4) C(4) C(3) C(13) -161.5(2) ?
O(4) C(4) C(5) O(5) 179.4(3) ?
O(4) C(4) C(5) C(6) 65.3(3) ?
O(5) C(5) C(4) C(3) -65.3(3) ?
O(5) C(5) C(6) O(6) 27.7(4) yes
O(5) C(7) O(6) C(6) 6.0(5) yes
O(6) C(6) C(5) C(4) 145.3(3) ?
O(6) C(7) O(5) C(5) 13.0(4) yes
O(14) C(14) O(15) C(15) 1.7(4) ?
O(14) C(14) C(13) C(3) 7.5(4) ?
O(15) C(14) C(13) C(3) -172.7(2) ?
C(1) O(1) C(10) C(11) 137.4(3) ?
C(1) O(1) C(10) C(12) -97.9(4) ?
C(1) O(4) C(4) C(3) 33.6(3) yes
C(1) O(4) C(4) C(5) 156.8(3) ?
C(1) C(2) O(2) C(10) 28.8(3) yes
C(1) C(2) C(3) C(4) 29.3(3) yes
C(1) C(2) C(3) C(13) 152.2(3) ?
C(2) O(2) C(10) C(11) -148.8(3) ?
C(2) O(2) C(10) C(12) 86.9(3) ?
C(2) C(1) O(1) C(10) -3.2(3) yes
C(2) C(1) O(4) C(4) -14.3(3) yes
C(2) C(3) C(4) C(5) -154.9(2) ?
C(2) C(3) C(13) C(14) 70.2(3) ?
C(3) C(2) O(2) C(10) 139.6(3) ?
C(3) C(4) C(5) C(6) -179.4(3) ?
C(4) C(3) C(13) C(14) -174.3(2) ?
C(4) C(5) O(5) C(7) -145.9(3) ?
C(5) O(5) C(7) C(8) 132.9(3) ?
C(5) O(5) C(7) C(9) -103.3(4) ?
C(5) C(4) C(3) C(13) 81.9(3) ?
C(5) C(6) O(6) C(7) -21.0(5) yes
C(6) O(6) C(7) C(8) -112.5(4) ?
C(6) O(6) C(7) C(9) 124.0(4) ?
C(6) C(5) O(5) C(7) -24.7(4) yes
C(13) C(14) O(15) C(15) -178.1(3) ?
C(14) O(15) C(15) C(16) -172.8(3) ?

loop_
_cod_related_entry_id
_cod_related_entry_database
_cod_related_entry_code
1 ChemSpider 18523515
